data_4083872
loop_
_publ_author_name
'Sharma, Alpesh K.'
'Joshi, Hemant'
'Sharma, Kamal Nayan'
'Gupta, Pancham L.'
'Singh, Ajai K.'

_publ_section_title
;
 2-Propanol vs Glycerol as Hydrogen Source in Catalytic Activation of
 Transfer Hydrogenation with (\h6-Benzene)ruthenium(II) Complexes of
 Unsymmetrical Bidentate Chalcogen Ligands
;
_journal_name_full Organometallics
_journal_page_first 140702161836008
_journal_paper_doi 10.1021/om500579r
_journal_year 2014
_chemical_formula_moiety 'C27 H24 Cl N2 Ru S Se, F6 P'
_chemical_formula_sum 'C27 H24 Cl F6 N2 P Ru S Se'
_chemical_formula_weight 769.00
_chemical_name_systematic
; 
 ? 
;
_space_group_IT_number 14
_symmetry_cell_setting monoclinic
_symmetry_space_group_name_Hall '-P 2yn'
_symmetry_space_group_name_H-M 'P 1 21/n 1'
_atom_sites_solution_hydrogens geom
_atom_sites_solution_primary direct
_atom_sites_solution_secondary difmap
_audit_creation_method SHELXL-97
_cell_angle_alpha 90.00
_cell_angle_beta 98.057(4)
_cell_angle_gamma 90.00
_cell_formula_units_Z 4
_cell_length_a 7.4916(16)
_cell_length_b 19.984(4)
_cell_length_c 19.078(4)
_cell_measurement_reflns_used 5271
_cell_measurement_temperature 298(2)
_cell_measurement_theta_max 22.04
_cell_measurement_theta_min 2.31
_cell_volume 2828.0(10)
_computing_cell_refinement 'Bruker SMART'
_computing_data_collection 'Bruker SMART'
_computing_data_reduction 'Bruker SAINT'
_computing_molecular_graphics 'Bruker SHELXTL'
_computing_publication_material 'Bruker SHELXTL'
_computing_structure_refinement 'SHELXL-97 (Sheldrick, 1997)'
_computing_structure_solution 'SHELXS-97 (Sheldrick, 1990)'
_diffrn_ambient_temperature 298(2)
_diffrn_measured_fraction_theta_full 1.000
_diffrn_measured_fraction_theta_max 1.000
_diffrn_measurement_device_type 'CCD area detector'
_diffrn_measurement_method 'phi and omega scans'
_diffrn_radiation_monochromator graphite
_diffrn_radiation_source 'fine-focus sealed tube'
_diffrn_radiation_type MoK\a
_diffrn_radiation_wavelength 0.71073
_diffrn_reflns_av_R_equivalents 0.0522
_diffrn_reflns_av_sigmaI/netI 0.0384
_diffrn_reflns_limit_h_max 8
_diffrn_reflns_limit_h_min -8
_diffrn_reflns_limit_k_max 23
_diffrn_reflns_limit_k_min -23
_diffrn_reflns_limit_l_max 22
_diffrn_reflns_limit_l_min -22
_diffrn_reflns_number 26817
_diffrn_reflns_theta_full 25.00
_diffrn_reflns_theta_max 25.00
_diffrn_reflns_theta_min 1.48
_exptl_absorpt_coefficient_mu 2.128
_exptl_absorpt_correction_T_max .682
_exptl_absorpt_correction_T_min .494
_exptl_absorpt_correction_type multi-scan
_exptl_absorpt_process_details '(SADABS; Sheldrick, 1996)'
_exptl_crystal_colour red
_exptl_crystal_density_diffrn 1.806
_exptl_crystal_density_meas 1.806
_exptl_crystal_density_method 'not measured'
_exptl_crystal_description rod
_exptl_crystal_F_000 1520
_exptl_crystal_size_max .37
_exptl_crystal_size_mid .28
_exptl_crystal_size_min .18
_refine_diff_density_max 0.795
_refine_diff_density_min -0.530
_refine_diff_density_rms 0.099
_refine_ls_extinction_method none
_refine_ls_goodness_of_fit_ref 1.199
_refine_ls_hydrogen_treatment constr
_refine_ls_matrix_type full
_refine_ls_number_parameters 361
_refine_ls_number_reflns 4972
_refine_ls_number_restraints 0
_refine_ls_restrained_S_all 1.199
_refine_ls_R_factor_all 0.0702
_refine_ls_R_factor_gt 0.0574
_refine_ls_shift/su_max 0.001
_refine_ls_shift/su_mean 0.000
_refine_ls_structure_factor_coef Fsqd
_refine_ls_weighting_details 'calc w=1/[\s^2^(Fo^2^)+(0.0442P)^2^+6.2182P] where P=(Fo^2^+2Fc^2^)/3'
_refine_ls_weighting_scheme calc
_refine_ls_wR_factor_gt 0.1168
_refine_ls_wR_factor_ref 0.1219
_reflns_number_gt 4247
_reflns_number_total 4972
_reflns_threshold_expression >2sigma(I)
_cod_data_source_file om500579r_si_002.cif
_cod_data_source_block complex3m
_cod_depositor_comments
;
The following automatic conversions were performed:

'_symmetry_cell_setting' value 'Monoclinic' changed to 'monoclinic'
according to
/usr/data/users/saulius/crontab/automatic-downloads/rss-feeds/ACS/lib/dictionaries/cif_core.dic
dictionary named 'cif_core.dic' version 2.4.2 from 2011-04-26.

Automatic conversion script
Id: cif_fix_values 2281 2013-09-26 08:29:07Z andrius 
;
_cod_original_sg_symbol_H-M 'P 21/n'
_cod_database_code 4083872

loop_
_symmetry_equiv_pos_as_xyz
'x, y, z'
'-x+1/2, y+1/2, -z+1/2'
'-x, -y, -z'
'x-1/2, -y-1/2, z-1/2'

loop_
_atom_site_label
_atom_site_type_symbol
_atom_site_fract_x
_atom_site_fract_y
_atom_site_fract_z
_atom_site_U_iso_or_equiv
_atom_site_adp_type
_atom_site_occupancy
_atom_site_symmetry_multiplicity
_atom_site_calc_flag
_atom_site_refinement_flags
C1 C 0.7335(8) 0.8765(3) 0.2980(4) 0.0479(16) Uani 1 1 d .
H1 H 0.6788 0.9090 0.2673 0.057 Uiso 1 1 calc R
C2 C 0.8589(9) 0.8329(4) 0.2754(5) 0.067(2) Uani 1 1 d .
H2 H 0.8875 0.8349 0.2296 0.081 Uiso 1 1 calc R
C3 C 0.9401(10) 0.7860(4) 0.3238(6) 0.080(3) Uani 1 1 d .
H3 H 1.0212 0.7553 0.3096 0.095 Uiso 1 1 calc R
C4 C 0.9021(11) 0.7847(4) 0.3919(6) 0.085(3) Uani 1 1 d .
H4 H 0.9628 0.7546 0.4240 0.102 Uiso 1 1 calc R
C5 C 0.7761(9) 0.8269(3) 0.4139(4) 0.065(2) Uani 1 1 d .
H5 H 0.7496 0.8252 0.4601 0.078 Uiso 1 1 calc R
C6 C 0.6902(8) 0.8717(3) 0.3656(3) 0.0435(15) Uani 1 1 d .
C7 C 0.3203(8) 0.8712(3) 0.3505(3) 0.0421(14) Uani 1 1 d .
H7A H 0.3198 0.8277 0.3729 0.051 Uiso 1 1 calc R
H7B H 0.2094 0.8938 0.3571 0.051 Uiso 1 1 calc R
C8 C 0.3701(7) 0.8039(3) 0.2424(3) 0.0408(14) Uani 1 1 d .
C9 C 0.4179(9) 0.7405(3) 0.2681(4) 0.0548(17) Uani 1 1 d .
H9 H 0.4209 0.7295 0.3156 0.066 Uiso 1 1 calc R
C10 C 0.4610(10) 0.6943(4) 0.2187(5) 0.071(2) Uani 1 1 d .
H10 H 0.4915 0.6509 0.2335 0.085 Uiso 1 1 calc R
C11 C 0.4600(10) 0.7106(4) 0.1489(5) 0.074(2) Uani 1 1 d .
H11 H 0.4933 0.6782 0.1181 0.089 Uiso 1 1 calc R
C12 C 0.4112(9) 0.7732(4) 0.1227(4) 0.0605(19) Uani 1 1 d .
H12 H 0.4080 0.7837 0.0751 0.073 Uiso 1 1 calc R
C13 C 0.3671(7) 0.8200(3) 0.1717(3) 0.0422(14) Uani 1 1 d .
C14 C 0.2962(7) 0.9121(3) 0.2282(3) 0.0375(13) Uani 1 1 d .
C15 C 0.3173(8) 0.9275(3) 0.0988(3) 0.0497(16) Uani 1 1 d .
H15A H 0.2093 0.9549 0.0922 0.060 Uiso 1 1 calc R
H15B H 0.3121 0.8975 0.0587 0.060 Uiso 1 1 calc R
C16 C 0.4809(8) 0.9724(3) 0.1006(3) 0.0412(14) Uani 1 1 d .
C17 C 0.6509(9) 0.9462(4) 0.1159(3) 0.0516(16) Uani 1 1 d .
H17 H 0.6643 0.9007 0.1256 0.062 Uiso 1 1 calc R
C18 C 0.8012(10) 0.9852(4) 0.1171(4) 0.069(2) Uani 1 1 d .
H18 H 0.9151 0.9662 0.1277 0.083 Uiso 1 1 calc R
C19 C 0.7845(13) 1.0515(5) 0.1030(4) 0.075(2) Uani 1 1 d .
H19 H 0.8862 1.0784 0.1041 0.090 Uiso 1 1 calc R
C20 C 0.6148(15) 1.0783(4) 0.0869(4) 0.078(3) Uani 1 1 d .
H20 H 0.6023 1.1237 0.0766 0.093 Uiso 1 1 calc R
C21 C 0.4628(11) 1.0392(4) 0.0858(4) 0.0607(19) Uani 1 1 d .
H21 H 0.3489 1.0582 0.0751 0.073 Uiso 1 1 calc R
C22 C 0.6233(16) 1.1074(6) 0.4164(5) 0.090(3) Uani 1 1 d .
H22 H 0.5971 1.1148 0.4647 0.108 Uiso 1 1 calc R
C23 C 0.7461(11) 1.0603(5) 0.4039(5) 0.077(3) Uani 1 1 d .
H23 H 0.8072 1.0335 0.4432 0.093 Uiso 1 1 calc R
C24 C 0.7597(10) 1.0425(4) 0.3353(6) 0.073(2) Uani 1 1 d .
H24 H 0.8296 1.0025 0.3271 0.088 Uiso 1 1 calc R
C25 C 0.6564(14) 1.0701(5) 0.2802(4) 0.077(3) Uani 1 1 d .
H25 H 0.6543 1.0508 0.2328 0.092 Uiso 1 1 calc R
C26 C 0.5334(13) 1.1185(5) 0.2915(6) 0.087(3) Uani 1 1 d .
H26 H 0.4440 1.1333 0.2520 0.104 Uiso 1 1 calc R
C27 C 0.5169(12) 1.1384(4) 0.3591(8) 0.092(3) Uani 1 1 d .
H27 H 0.4159 1.1670 0.3675 0.111 Uiso 1 1 calc R
Cl1 Cl 0.2391(2) 1.02966(9) 0.42334(8) 0.0547(4) Uani 1 1 d .
F1 F 0.3560(11) 0.7718(3) 0.4848(3) 0.138(3) Uani 1 1 d .
F2 F 0.5888(8) 0.7027(4) 0.4801(4) 0.153(3) Uani 1 1 d .
F3 F 0.4503(10) 0.7069(3) 0.5790(3) 0.142(3) Uani 1 1 d .
F4 F 0.4270(7) 0.6193(2) 0.5084(3) 0.1026(17) Uani 1 1 d .
F5 F 0.1926(7) 0.6833(3) 0.5124(3) 0.1058(18) Uani 1 1 d .
F6 F 0.3216(9) 0.6844(3) 0.4172(3) 0.1135(19) Uani 1 1 d .
N1 N 0.3233(6) 0.8619(2) 0.2756(2) 0.0375(11) Uani 1 1 d .
N2 N 0.3202(6) 0.8877(3) 0.1641(2) 0.0403(12) Uani 1 1 d .
P1 P 0.3905(3) 0.69592(10) 0.49908(10) 0.0594(5) Uani 1 1 d .
Ru1 Ru 0.48019(6) 1.02998(2) 0.35118(2) 0.03401(15) Uani 1 1 d .
S1 S 0.51103(19) 0.91957(7) 0.39458(7) 0.0381(3) Uani 1 1 d .
Se1 Se 0.23766(8) 0.99960(3) 0.24909(3) 0.04525(19) Uani 1 1 d .

loop_
_atom_site_aniso_label
_atom_site_aniso_U_11
_atom_site_aniso_U_22
_atom_site_aniso_U_33
_atom_site_aniso_U_23
_atom_site_aniso_U_13
_atom_site_aniso_U_12
C1 0.032(3) 0.049(4) 0.062(4) -0.010(3) 0.005(3) -0.003(3)
C2 0.046(4) 0.056(5) 0.103(6) -0.027(4) 0.024(4) -0.008(4)
C3 0.037(4) 0.045(5) 0.160(10) -0.012(5) 0.027(5) 0.002(3)
C4 0.051(5) 0.055(5) 0.147(9) 0.034(5) 0.011(5) 0.011(4)
C5 0.050(4) 0.049(4) 0.093(6) 0.031(4) 0.001(4) -0.005(3)
C6 0.036(3) 0.035(3) 0.058(4) 0.004(3) 0.003(3) 0.000(3)
C7 0.040(3) 0.052(4) 0.035(3) 0.001(3) 0.007(3) -0.012(3)
C8 0.031(3) 0.042(4) 0.050(4) -0.007(3) 0.009(3) -0.010(3)
C9 0.053(4) 0.054(4) 0.058(4) 0.004(3) 0.010(3) -0.006(3)
C10 0.065(5) 0.048(4) 0.104(7) -0.002(4) 0.025(5) 0.002(4)
C11 0.064(5) 0.065(5) 0.099(7) -0.032(5) 0.024(5) 0.002(4)
C12 0.054(4) 0.075(5) 0.057(4) -0.016(4) 0.021(3) -0.004(4)
C13 0.032(3) 0.047(4) 0.048(4) -0.010(3) 0.010(3) -0.013(3)
C14 0.027(3) 0.051(4) 0.034(3) -0.003(3) 0.001(2) -0.008(3)
C15 0.047(4) 0.068(5) 0.033(3) -0.001(3) 0.003(3) -0.005(3)
C16 0.048(4) 0.055(4) 0.022(3) 0.007(3) 0.008(2) 0.005(3)
C17 0.052(4) 0.050(4) 0.053(4) -0.006(3) 0.010(3) 0.004(3)
C18 0.045(4) 0.093(7) 0.072(5) -0.018(4) 0.019(4) -0.010(4)
C19 0.084(6) 0.092(7) 0.054(5) -0.009(4) 0.022(4) -0.044(5)
C20 0.131(8) 0.062(5) 0.045(4) 0.008(4) 0.026(5) -0.024(6)
C21 0.076(5) 0.057(5) 0.050(4) 0.013(3) 0.013(4) 0.011(4)
C22 0.118(8) 0.101(8) 0.061(5) -0.048(5) 0.044(6) -0.076(7)
C23 0.057(5) 0.081(6) 0.084(6) 0.037(5) -0.024(5) -0.037(5)
C24 0.050(5) 0.042(4) 0.132(9) -0.012(5) 0.029(5) -0.012(3)
C25 0.095(7) 0.084(7) 0.058(5) -0.013(5) 0.035(5) -0.049(6)
C26 0.084(6) 0.059(6) 0.104(7) 0.051(5) -0.028(6) -0.033(5)
C27 0.070(6) 0.036(4) 0.178(12) -0.027(6) 0.043(7) -0.009(4)
Cl1 0.0470(9) 0.0723(11) 0.0478(9) -0.0063(8) 0.0172(7) 0.0005(8)
F1 0.229(8) 0.048(3) 0.129(5) 0.003(3) -0.007(5) 0.011(4)
F2 0.089(4) 0.160(6) 0.214(8) 0.063(6) 0.036(5) -0.033(4)
F3 0.198(7) 0.149(6) 0.065(3) -0.007(3) -0.034(4) -0.010(5)
F4 0.098(4) 0.067(3) 0.150(5) 0.029(3) 0.042(3) 0.024(3)
F5 0.074(3) 0.142(5) 0.107(4) 0.033(3) 0.032(3) 0.031(3)
F6 0.153(5) 0.126(5) 0.062(3) 0.005(3) 0.018(3) -0.015(4)
N1 0.033(3) 0.040(3) 0.039(3) 0.002(2) 0.001(2) -0.005(2)
N2 0.035(3) 0.053(3) 0.032(3) -0.004(2) 0.005(2) -0.008(2)
P1 0.0626(12) 0.0513(11) 0.0634(12) 0.0135(9) 0.0059(9) -0.0023(9)
Ru1 0.0332(3) 0.0372(3) 0.0320(3) -0.0016(2) 0.00609(18) -0.0004(2)
S1 0.0379(8) 0.0434(9) 0.0319(8) 0.0017(6) 0.0007(6) -0.0051(6)
Se1 0.0408(4) 0.0517(4) 0.0406(3) -0.0016(3) -0.0036(3) 0.0060(3)

loop_
_atom_type_symbol
_atom_type_description
_atom_type_scat_dispersion_real
_atom_type_scat_dispersion_imag
_atom_type_scat_source
C C 0.0033 0.0016 'International Tables Vol C Tables 4.2.6.8 and 6.1.1.4'
H H 0.0000 0.0000 'International Tables Vol C Tables 4.2.6.8 and 6.1.1.4'
N N 0.0061 0.0033 'International Tables Vol C Tables 4.2.6.8 and 6.1.1.4'
F F 0.0171 0.0103 'International Tables Vol C Tables 4.2.6.8 and 6.1.1.4'
P P 0.1023 0.0942 'International Tables Vol C Tables 4.2.6.8 and 6.1.1.4'
S S 0.1246 0.1234 'International Tables Vol C Tables 4.2.6.8 and 6.1.1.4'
Cl Cl 0.1484 0.1585 'International Tables Vol C Tables 4.2.6.8 and 6.1.1.4'
Se Se -0.0929 2.2259 'International Tables Vol C Tables 4.2.6.8 and 6.1.1.4'
Ru Ru -1.2594 0.8363 'International Tables Vol C Tables 4.2.6.8 and 6.1.1.4'

loop_
_geom_angle_atom_site_label_1
_geom_angle_atom_site_label_2
_geom_angle_atom_site_label_3
_geom_angle
C6 C1 C2 120.2(7)
C6 C1 H1 119.9
C2 C1 H1 119.9
C3 C2 C1 117.8(8)
C3 C2 H2 121.1
C1 C2 H2 121.1
C4 C3 C2 120.8(7)
C4 C3 H3 119.6
C2 C3 H3 119.6
C3 C4 C5 121.4(8)
C3 C4 H4 119.3
C5 C4 H4 119.3
C4 C5 C6 118.1(8)
C4 C5 H5 121.0
C6 C5 H5 121.0
C1 C6 C5 121.5(6)
C1 C6 S1 122.3(5)
C5 C6 S1 116.1(5)
N1 C7 S1 113.8(4)
N1 C7 H7A 108.8
S1 C7 H7A 108.8
N1 C7 H7B 108.8
S1 C7 H7B 108.8
H7A C7 H7B 107.7
C13 C8 C9 121.6(6)
C13 C8 N1 106.3(5)
C9 C8 N1 132.1(6)
C8 C9 C10 116.2(7)
C8 C9 H9 121.9
C10 C9 H9 121.9
C11 C10 C9 122.1(7)
C11 C10 H10 118.9
C9 C10 H10 118.9
C10 C11 C12 122.2(7)
C10 C11 H11 118.9
C12 C11 H11 118.9
C11 C12 C13 116.3(7)
C11 C12 H12 121.9
C13 C12 H12 121.9
C8 C13 C12 121.6(6)
C8 C13 N2 107.1(5)
C12 C13 N2 131.2(6)
N1 C14 N2 108.2(5)
N1 C14 Se1 125.1(4)
N2 C14 Se1 126.8(4)
N2 C15 C16 112.6(5)
N2 C15 H15A 109.1
C16 C15 H15A 109.1
N2 C15 H15B 109.1
C16 C15 H15B 109.1
H15A C15 H15B 107.8
C21 C16 C17 118.7(6)
C21 C16 C15 121.1(6)
C17 C16 C15 120.2(6)
C18 C17 C16 121.6(7)
C18 C17 H17 119.2
C16 C17 H17 119.2
C19 C18 C17 120.1(8)
C19 C18 H18 120.0
C17 C18 H18 120.0
C18 C19 C20 118.9(7)
C18 C19 H19 120.5
C20 C19 H19 120.5
C19 C20 C21 121.2(8)
C19 C20 H20 119.4
C21 C20 H20 119.4
C16 C21 C20 119.5(7)
C16 C21 H21 120.3
C20 C21 H21 120.3
C23 C22 C27 119.5(8)
C23 C22 Ru1 72.4(5)
C27 C22 Ru1 71.8(5)
C23 C22 H22 119.9
C27 C22 H22 119.9
Ru1 C22 H22 119.9
C22 C23 C24 119.2(8)
C22 C23 Ru1 71.2(5)
C24 C23 Ru1 71.0(4)
C22 C23 H23 119.9
C24 C23 H23 119.9
Ru1 C23 H23 119.9
C25 C24 C23 122.2(8)
C25 C24 Ru1 72.2(5)
C23 C24 Ru1 72.2(4)
C25 C24 H24 118.3
C23 C24 H24 118.3
Ru1 C24 H24 118.3
C24 C25 C26 119.7(8)
C24 C25 Ru1 72.1(5)
C26 C25 Ru1 71.5(5)
C24 C25 H25 119.8
C26 C25 H25 119.8
Ru1 C25 H25 119.8
C27 C26 C25 120.2(8)
C27 C26 Ru1 72.3(5)
C25 C26 Ru1 71.7(4)
C27 C26 H26 119.5
C25 C26 H26 119.5
Ru1 C26 H26 119.5
C26 C27 C22 119.2(8)
C26 C27 Ru1 71.0(4)
C22 C27 Ru1 70.6(5)
C26 C27 H27 119.8
C22 C27 H27 119.8
Ru1 C27 H27 119.8
C14 N1 C8 109.8(5)
C14 N1 C7 123.1(5)
C8 N1 C7 126.8(5)
C14 N2 C13 108.6(5)
C14 N2 C15 125.5(5)
C13 N2 C15 125.6(5)
F3 P1 F1 93.0(4)
F3 P1 F5 90.7(4)
F1 P1 F5 92.8(4)
F3 P1 F4 90.3(4)
F1 P1 F4 176.4(4)
F5 P1 F4 88.7(3)
F3 P1 F2 93.5(4)
F1 P1 F2 90.8(4)
F5 P1 F2 174.3(4)
F4 P1 F2 87.4(3)
F3 P1 F6 178.0(4)
F1 P1 F6 86.9(3)
F5 P1 F6 87.2(3)
F4 P1 F6 89.9(3)
F2 P1 F6 88.5(4)
C26 Ru1 C22 66.9(4)
C26 Ru1 C24 65.2(4)
C22 Ru1 C24 65.8(3)
C26 Ru1 C25 36.9(4)
C22 Ru1 C25 78.5(3)
C24 Ru1 C25 35.8(3)
C26 Ru1 C27 36.7(4)
C22 Ru1 C27 37.6(4)
C24 Ru1 C27 77.3(3)
C25 Ru1 C27 66.2(4)
C26 Ru1 C23 78.1(3)
C22 Ru1 C23 36.4(4)
C24 Ru1 C23 36.7(3)
C25 Ru1 C23 65.9(3)
C27 Ru1 C23 66.2(4)
C26 Ru1 S1 158.6(4)
C22 Ru1 S1 116.7(4)
C24 Ru1 S1 96.2(2)
C25 Ru1 S1 121.7(3)
C27 Ru1 S1 153.9(4)
C23 Ru1 S1 93.4(2)
C26 Ru1 Cl1 120.5(4)
C22 Ru1 Cl1 91.4(2)
C24 Ru1 Cl1 153.0(3)
C25 Ru1 Cl1 157.4(3)
C27 Ru1 Cl1 93.5(3)
C23 Ru1 Cl1 116.3(3)
S1 Ru1 Cl1 80.90(6)
C26 Ru1 Se1 87.5(2)
C22 Ru1 Se1 148.3(4)
C24 Ru1 Se1 121.3(3)
C25 Ru1 Se1 92.4(2)
C27 Ru1 Se1 111.0(4)
C23 Ru1 Se1 157.6(3)
S1 Ru1 Se1 94.01(4)
Cl1 Ru1 Se1 85.70(5)
C6 S1 C7 98.4(3)
C6 S1 Ru1 115.5(2)
C7 S1 Ru1 107.5(2)
C14 Se1 Ru1 102.95(16)

loop_
_geom_bond_atom_site_label_1
_geom_bond_atom_site_label_2
_geom_bond_distance
C1 C6 1.377(9)
C1 C2 1.394(9)
C1 H1 0.9300
C2 C3 1.393(12)
C2 H2 0.9300
C3 C4 1.370(12)
C3 H3 0.9300
C4 C5 1.374(11)
C4 H4 0.9300
C5 C6 1.377(9)
C5 H5 0.9300
C6 S1 1.798(6)
C7 N1 1.443(7)
C7 S1 1.829(6)
C7 H7A 0.9700
C7 H7B 0.9700
C8 C13 1.385(8)
C8 C9 1.388(9)
C8 N1 1.388(7)
C9 C10 1.389(10)
C9 H9 0.9300
C10 C11 1.370(11)
C10 H10 0.9300
C11 C12 1.378(11)
C11 H11 0.9300
C12 C13 1.393(9)
C12 H12 0.9300
C13 N2 1.401(8)
C14 N1 1.348(7)
C14 N2 1.352(7)
C14 Se1 1.859(6)
C15 N2 1.475(7)
C15 C16 1.515(8)
C15 H15A 0.9700
C15 H15B 0.9700
C16 C21 1.367(9)
C16 C17 1.370(8)
C17 C18 1.367(9)
C17 H17 0.9300
C18 C19 1.353(12)
C18 H18 0.9300
C19 C20 1.375(12)
C19 H19 0.9300
C20 C21 1.378(11)
C20 H20 0.9300
C21 H21 0.9300
C22 C23 1.361(13)
C22 C27 1.404(14)
C22 Ru1 2.172(7)
C22 H22 0.9800
C23 C24 1.374(13)
C23 Ru1 2.188(7)
C23 H23 0.9800
C24 C25 1.334(12)
C24 Ru1 2.172(7)
C24 H24 0.9800
C25 C26 1.374(13)
C25 Ru1 2.173(7)
C25 H25 0.9800
C26 C27 1.372(14)
C26 Ru1 2.170(7)
C26 H26 0.9800
C27 Ru1 2.186(8)
C27 H27 0.9800
Cl1 Ru1 2.4196(16)
F1 P1 1.555(5)
F2 P1 1.583(6)
F3 P1 1.543(5)
F4 P1 1.560(5)
F5 P1 1.559(5)
F6 P1 1.591(5)
Ru1 S1 2.3565(16)
Ru1 Se1 2.5438(8)

loop_
_geom_torsion_atom_site_label_1
_geom_torsion_atom_site_label_2
_geom_torsion_atom_site_label_3
_geom_torsion_atom_site_label_4
_geom_torsion
C6 C1 C2 C3 -1.4(9)
C1 C2 C3 C4 -2.2(11)
C2 C3 C4 C5 3.5(13)
C3 C4 C5 C6 -1.0(12)
C2 C1 C6 C5 3.9(9)
C2 C1 C6 S1 -172.5(5)
C4 C5 C6 C1 -2.7(10)
C4 C5 C6 S1 173.9(6)
C13 C8 C9 C10 -0.4(9)
N1 C8 C9 C10 -178.5(6)
C8 C9 C10 C11 1.2(11)
C9 C10 C11 C12 -1.9(12)
C10 C11 C12 C13 1.6(11)
C9 C8 C13 C12 0.2(9)
N1 C8 C13 C12 178.8(5)
C9 C8 C13 N2 -177.9(5)
N1 C8 C13 N2 0.6(6)
C11 C12 C13 C8 -0.8(9)
C11 C12 C13 N2 176.9(6)
N2 C15 C16 C21 -128.5(6)
N2 C15 C16 C17 52.8(8)
C21 C16 C17 C18 0.5(9)
C15 C16 C17 C18 179.3(6)
C16 C17 C18 C19 -0.1(11)
C17 C18 C19 C20 -0.5(11)
C18 C19 C20 C21 0.7(12)
C17 C16 C21 C20 -0.3(9)
C15 C16 C21 C20 -179.1(6)
C19 C20 C21 C16 -0.3(11)
C27 C22 C23 C24 -1.9(11)
Ru1 C22 C23 C24 54.3(6)
C27 C22 C23 Ru1 -56.2(7)
C22 C23 C24 C25 0.1(11)
Ru1 C23 C24 C25 54.5(7)
C22 C23 C24 Ru1 -54.4(6)
C23 C24 C25 C26 0.9(12)
Ru1 C24 C25 C26 55.3(7)
C23 C24 C25 Ru1 -54.5(7)
C24 C25 C26 C27 0.1(12)
Ru1 C25 C26 C27 55.7(7)
C24 C25 C26 Ru1 -55.6(7)
C25 C26 C27 C22 -1.9(12)
Ru1 C26 C27 C22 53.5(7)
C25 C26 C27 Ru1 -55.4(7)
C23 C22 C27 C26 2.8(12)
Ru1 C22 C27 C26 -53.7(7)
C23 C22 C27 Ru1 56.5(7)
N2 C14 N1 C8 1.4(6)
Se1 C14 N1 C8 -178.1(4)
N2 C14 N1 C7 175.8(5)
Se1 C14 N1 C7 -3.8(7)
C13 C8 N1 C14 -1.2(6)
C9 C8 N1 C14 177.1(6)
C13 C8 N1 C7 -175.4(5)
C9 C8 N1 C7 3.0(10)
S1 C7 N1 C14 -69.3(6)
S1 C7 N1 C8 104.1(6)
N1 C14 N2 C13 -1.0(6)
Se1 C14 N2 C13 178.5(4)
N1 C14 N2 C15 -174.8(5)
Se1 C14 N2 C15 4.8(8)
C8 C13 N2 C14 0.2(6)
C12 C13 N2 C14 -177.7(6)
C8 C13 N2 C15 174.0(5)
C12 C13 N2 C15 -3.9(10)
C16 C15 N2 C14 70.8(7)
C16 C15 N2 C13 -101.9(7)
C27 C26 Ru1 C22 -29.5(6)
C25 C26 Ru1 C22 101.9(6)
C27 C26 Ru1 C24 -102.4(6)
C25 C26 Ru1 C24 29.0(5)
C27 C26 Ru1 C25 -131.4(8)
C25 C26 Ru1 C27 131.4(8)
C27 C26 Ru1 C23 -66.0(6)
C25 C26 Ru1 C23 65.4(6)
C27 C26 Ru1 S1 -134.1(8)
C25 C26 Ru1 S1 -2.7(11)
C27 C26 Ru1 Cl1 47.7(6)
C25 C26 Ru1 Cl1 179.1(4)
C27 C26 Ru1 Se1 131.2(6)
C25 C26 Ru1 Se1 -97.3(5)
C23 C22 Ru1 C26 -101.6(6)
C27 C22 Ru1 C26 28.9(5)
C23 C22 Ru1 C24 -29.5(5)
C27 C22 Ru1 C24 101.0(6)
C23 C22 Ru1 C25 -64.7(6)
C27 C22 Ru1 C25 65.7(6)
C23 C22 Ru1 C27 -130.4(8)
C27 C22 Ru1 C23 130.4(8)
C23 C22 Ru1 S1 55.2(5)
C27 C22 Ru1 S1 -174.4(5)
C23 C22 Ru1 Cl1 135.7(5)
C27 C22 Ru1 Cl1 -93.9(6)
C23 C22 Ru1 Se1 -140.3(6)
C27 C22 Ru1 Se1 -9.9(8)
C25 C24 Ru1 C26 -29.9(5)
C23 C24 Ru1 C26 103.8(6)
C25 C24 Ru1 C22 -104.5(6)
C23 C24 Ru1 C22 29.2(5)
C23 C24 Ru1 C25 133.7(8)
C25 C24 Ru1 C27 -66.6(6)
C23 C24 Ru1 C27 67.0(6)
C25 C24 Ru1 C23 -133.7(8)
C25 C24 Ru1 S1 139.0(5)
C23 C24 Ru1 S1 -87.4(5)
C25 C24 Ru1 Cl1 -138.9(6)
C23 C24 Ru1 Cl1 -5.2(9)
C25 C24 Ru1 Se1 40.4(6)
C23 C24 Ru1 Se1 174.1(5)
C24 C25 Ru1 C26 131.1(8)
C24 C25 Ru1 C22 64.3(6)
C26 C25 Ru1 C22 -66.8(6)
C26 C25 Ru1 C24 -131.1(8)
C24 C25 Ru1 C27 101.7(6)
C26 C25 Ru1 C27 -29.3(5)
C24 C25 Ru1 C23 28.3(5)
C26 C25 Ru1 C23 -102.8(6)
C24 C25 Ru1 S1 -50.1(6)
C26 C25 Ru1 S1 178.8(5)
C24 C25 Ru1 Cl1 129.1(7)
C26 C25 Ru1 Cl1 -2.0(10)
C24 C25 Ru1 Se1 -146.3(5)
C26 C25 Ru1 Se1 82.6(5)
C22 C27 Ru1 C26 -131.9(8)
C26 C27 Ru1 C22 131.9(8)
C26 C27 Ru1 C24 65.4(6)
C22 C27 Ru1 C24 -66.6(6)
C26 C27 Ru1 C25 29.5(5)
C22 C27 Ru1 C25 -102.5(6)
C26 C27 Ru1 C23 102.4(6)
C22 C27 Ru1 C23 -29.6(5)
C26 C27 Ru1 S1 143.4(6)
C22 C27 Ru1 S1 11.5(10)
C26 C27 Ru1 Cl1 -140.3(6)
C22 C27 Ru1 Cl1 87.7(6)
C26 C27 Ru1 Se1 -53.6(6)
C22 C27 Ru1 Se1 174.5(5)
C22 C23 Ru1 C26 67.1(6)
C24 C23 Ru1 C26 -64.3(6)
C24 C23 Ru1 C22 -131.4(8)
C22 C23 Ru1 C24 131.4(8)
C22 C23 Ru1 C25 103.8(6)
C24 C23 Ru1 C25 -27.6(5)
C22 C23 Ru1 C27 30.5(5)
C24 C23 Ru1 C27 -101.0(6)
C22 C23 Ru1 S1 -132.7(6)
C24 C23 Ru1 S1 95.8(5)
C22 C23 Ru1 Cl1 -51.2(6)
C24 C23 Ru1 Cl1 177.4(4)
C22 C23 Ru1 Se1 118.1(9)
C24 C23 Ru1 Se1 -13.3(11)
C1 C6 S1 C7 76.1(5)
C5 C6 S1 C7 -100.5(5)
C1 C6 S1 Ru1 -38.0(6)
C5 C6 S1 Ru1 145.4(4)
N1 C7 S1 C6 -52.8(5)
N1 C7 S1 Ru1 67.5(5)
C26 Ru1 S1 C6 2.4(7)
C22 Ru1 S1 C6 -92.2(4)
C24 Ru1 S1 C6 -26.3(4)
C25 Ru1 S1 C6 0.5(4)
C27 Ru1 S1 C6 -100.0(6)
C23 Ru1 S1 C6 -63.1(4)
Cl1 Ru1 S1 C6 -179.2(2)
Se1 Ru1 S1 C6 95.8(2)
C26 Ru1 S1 C7 -106.3(7)
C22 Ru1 S1 C7 159.1(3)
C24 Ru1 S1 C7 -135.0(3)
C25 Ru1 S1 C7 -108.2(3)
C27 Ru1 S1 C7 151.3(6)
C23 Ru1 S1 C7 -171.8(4)
Cl1 Ru1 S1 C7 72.1(2)
Se1 Ru1 S1 C7 -12.9(2)
N1 C14 Se1 Ru1 52.2(5)
N2 C14 Se1 Ru1 -127.3(4)
C26 Ru1 Se1 C14 127.8(4)
C22 Ru1 Se1 C14 163.0(4)
C24 Ru1 Se1 C14 69.0(3)
C25 Ru1 Se1 C14 91.3(4)
C27 Ru1 Se1 C14 156.6(3)
C23 Ru1 Se1 C14 78.3(7)
S1 Ru1 Se1 C14 -30.80(18)
Cl1 Ru1 Se1 C14 -111.34(18)
